data_8106739
loop_
_publ_author_name
'Duan, Ying'
'Zang, Jia'

_publ_section_title
;
 Crystal structure of poly[aqua-(\m3-4-(pyridin-4-yl)isophthalato-\k4
 O,O&#x2032;:O&#x2032;&#x2032;:O&#x2032;&#x2032;&#x2032;)-(\m2-5-carboxy-2-(pyridin-4-yl)benzoato-\k2
 O:O&#x2032;)yttrium(III)], C26H17N2O9Y
;
_journal_issue 6
_journal_name_full 'Zeitschrift f\"ur Kristallographie - New Crystal Structures'
_journal_page_first 977
_journal_page_last 978
_journal_paper_doi 10.1515/ncrs-2017-0110
_journal_volume 232
_journal_year 2017
_chemical_formula_sum 'C26 H17 N2 O9 Y'
_chemical_formula_weight 590.33
_space_group_IT_number 14
_space_group_name_Hall '-P 2yn'
_space_group_name_H-M_alt 'P 1 21/n 1'
_symmetry_cell_setting monoclinic
_symmetry_space_group_name_H-M 'P 1 21/n 1'
_atom_sites_solution_hydrogens geom
_atom_sites_solution_primary direct
_atom_sites_solution_secondary difmap
_cell_angle_alpha 90.00
_cell_angle_beta 95.061(7)
_cell_angle_gamma 90.00
_cell_formula_units_Z 4
_cell_length_a 8.9349(7)
_cell_length_b 9.3488(12)
_cell_length_c 28.1854(18)
_cell_measurement_reflns_used 1500
_cell_measurement_temperature 293(2)
_cell_measurement_theta_max 25.50
_cell_measurement_theta_min 3.25
_cell_volume 2345.2(4)
_computing_structure_refinement 'SHELXL-97 (Sheldrick, 1997)'
_computing_structure_solution 'SHELXS-97 (Sheldrick, 1990)'
_diffrn_ambient_temperature 293(2)
_diffrn_measured_fraction_theta_full 0.954
_diffrn_measured_fraction_theta_max 0.954
_diffrn_measurement_device_type 'multiwire proportional'
_diffrn_measurement_method 'phi and omega scans'
_diffrn_radiation_monochromator graphite
_diffrn_radiation_source 'fine-focus sealed tube'
_diffrn_radiation_type MoK\a
_diffrn_radiation_wavelength 0.71073
_diffrn_reflns_av_R_equivalents 0.0464
_diffrn_reflns_av_sigmaI/netI 0.0845
_diffrn_reflns_limit_h_max 9
_diffrn_reflns_limit_h_min -10
_diffrn_reflns_limit_k_max 11
_diffrn_reflns_limit_k_min -6
_diffrn_reflns_limit_l_max 30
_diffrn_reflns_limit_l_min -34
_diffrn_reflns_number 9769
_diffrn_reflns_theta_full 25.50
_diffrn_reflns_theta_max 25.50
_diffrn_reflns_theta_min 3.30
_diffrn_standards_decay_% 0
_diffrn_standards_interval_count 0
_diffrn_standards_interval_time 0
_diffrn_standards_number 0
_exptl_absorpt_coefficient_mu 2.548
_exptl_absorpt_correction_T_max 0.5253
_exptl_absorpt_correction_T_min 0.4214
_exptl_absorpt_correction_type multi-scan
_exptl_absorpt_process_details sadabs
_exptl_crystal_colour colourless
_exptl_crystal_density_diffrn 1.672
_exptl_crystal_density_method 'not measured'
_exptl_crystal_description block
_exptl_crystal_F_000 1192
_exptl_crystal_size_max 0.41
_exptl_crystal_size_mid 0.35
_exptl_crystal_size_min 0.29
_refine_diff_density_max 0.732
_refine_diff_density_min -0.551
_refine_diff_density_rms 0.092
_refine_ls_extinction_method none
_refine_ls_goodness_of_fit_ref 1.160
_refine_ls_hydrogen_treatment constr
_refine_ls_matrix_type full
_refine_ls_number_parameters 344
_refine_ls_number_reflns 4172
_refine_ls_number_restraints 0
_refine_ls_restrained_S_all 1.160
_refine_ls_R_factor_all 0.0967
_refine_ls_R_factor_gt 0.0496
_refine_ls_shift/su_max 0.001
_refine_ls_shift/su_mean 0.000
_refine_ls_structure_factor_coef Fsqd
_refine_ls_weighting_details 'calc w=1/[\s^2^(Fo^2^)+(0.0303P)^2^+5.0401P] where P=(Fo^2^+2Fc^2^)/3'
_refine_ls_weighting_scheme calc
_refine_ls_wR_factor_gt 0.1123
_refine_ls_wR_factor_ref 0.1248
_reflns_number_gt 2701
_reflns_number_total 4172
_reflns_threshold_expression >2sigma(I)
_cod_data_source_file suppl_ncrs-2017-0110_suppl.cif
_cod_data_source_block y
_cod_depositor_comments
;
The following automatic conversions were performed:

data item '_symmetry_cell_setting' value 'Monoclinic' was changed to
'monoclinic' in accordance with the built-in table derived from the
CIF Core dictionary named 'cif_core.dic' version 2.4.5 last updated
on 2014-11-21.

Automatic conversion script
Id: cif_fix_values 8738 2021-04-28 16:35:53Z antanas 
;
_cod_original_sg_symbol_H-M P2(1)/n
_cod_database_code 8106739

loop_
_symmetry_equiv_pos_as_xyz
'x, y, z'
'-x+1/2, y+1/2, -z+1/2'
'-x, -y, -z'
'x-1/2, -y-1/2, z-1/2'

loop_
_atom_site_label
_atom_site_type_symbol
_atom_site_fract_x
_atom_site_fract_y
_atom_site_fract_z
_atom_site_U_iso_or_equiv
_atom_site_adp_type
_atom_site_occupancy
_atom_site_symmetry_multiplicity
_atom_site_calc_flag
_atom_site_refinement_flags
_atom_site_disorder_assembly
_atom_site_disorder_group
Y1 Y 0.79209(5) 0.50175(7) 0.736845(15) 0.01955(16) Uani 1 1 d . . .
N1 N 0.1057(6) 0.0781(7) 0.66182(18) 0.0392(14) Uani 1 1 d . . .
N2 N 0.8388(6) 0.7563(7) 0.55853(17) 0.0384(14) Uani 1 1 d . . .
O1 O 0.5707(5) 0.4516(5) 0.77299(13) 0.0404(12) Uani 1 1 d . . .
H1W H 0.5854 0.4813 0.7959 0.061 Uiso 1 1 d R . .
H2W H 0.5504 0.3630 0.7741 0.061 Uiso 1 1 d R . .
O2 O -0.0719(4) 0.4936(5) 0.66863(12) 0.0370(11) Uani 1 1 d . . .
O3 O -0.0050(4) 0.6546(4) 0.72271(12) 0.0264(10) Uani 1 1 d . . .
O4 O 1.0082(6) 0.3217(7) 0.54000(16) 0.0670(18) Uani 1 1 d . . .
O5 O 0.9035(5) 0.1992(6) 0.47915(13) 0.0492(14) Uani 1 1 d . . .
H5 H 0.9847 0.2133 0.4684 0.074 Uiso 1 1 calc R . .
O6 O 0.6742(5) 0.3335(5) 0.69184(13) 0.0355(11) Uani 1 1 d . . .
O7 O 0.6629(5) 0.0978(5) 0.68947(12) 0.0383(12) Uani 1 1 d . . .
O8 O 0.6658(4) 0.6918(5) 0.70747(13) 0.0357(12) Uani 1 1 d . . .
O9 O 0.5153(5) 0.8579(5) 0.73112(13) 0.0381(12) Uani 1 1 d . . .
C1 C 0.7612(7) 0.2317(7) 0.54411(17) 0.0248(14) Uani 1 1 d . . .
C2 C 0.6264(7) 0.1964(7) 0.51867(18) 0.0339(17) Uani 1 1 d . . .
H2 H 0.6220 0.1888 0.4857 0.041 Uiso 1 1 calc R . .
C3 C 0.4982(7) 0.1724(7) 0.54175(17) 0.0324(16) Uani 1 1 d . . .
H3 H 0.4085 0.1501 0.5240 0.039 Uiso 1 1 calc R . .
C4 C 0.5020(6) 0.1814(6) 0.59163(16) 0.0227(14) Uani 1 1 d . . .
C5 C 0.6379(6) 0.2198(6) 0.61680(16) 0.0201(14) Uani 1 1 d . . .
C6 C 0.7633(6) 0.2481(7) 0.59331(16) 0.0250(14) Uani 1 1 d . . .
H6 H 0.8509 0.2786 0.6106 0.030 Uiso 1 1 calc R . .
C7 C 0.3644(6) 0.1486(7) 0.61584(17) 0.0258(14) Uani 1 1 d . . .
C8 C 0.2770(7) 0.0297(7) 0.6030(2) 0.0346(17) Uani 1 1 d . . .
H8 H 0.3018 -0.0281 0.5780 0.041 Uiso 1 1 calc R . .
C9 C 0.1537(7) -0.0031(9) 0.6271(2) 0.0433(17) Uani 1 1 d . . .
H9 H 0.1008 -0.0863 0.6187 0.052 Uiso 1 1 calc R . .
C10 C 0.1873(7) 0.1948(8) 0.6727(2) 0.0382(18) Uani 1 1 d . . .
H10 H 0.1555 0.2550 0.6961 0.046 Uiso 1 1 calc R . .
C11 C 0.3153(6) 0.2329(7) 0.65172(18) 0.0293(15) Uani 1 1 d . . .
H11 H 0.3683 0.3148 0.6617 0.035 Uiso 1 1 calc R . .
C12 C 0.9048(7) 0.2562(8) 0.52111(19) 0.0331(16) Uani 1 1 d . . .
C13 C 0.6582(6) 0.2178(7) 0.67050(17) 0.0223(13) Uani 1 1 d . . .
C14 C 0.7708(8) 0.6312(8) 0.5513(2) 0.0429(19) Uani 1 1 d . . .
H14 H 0.8120 0.5652 0.5315 0.051 Uiso 1 1 calc R . .
C15 C 0.6399(7) 0.5941(7) 0.57214(19) 0.0333(16) Uani 1 1 d . . .
H15 H 0.5957 0.5051 0.5661 0.040 Uiso 1 1 calc R . .
C16 C 0.5770(6) 0.6899(7) 0.60157(17) 0.0236(14) Uani 1 1 d . . .
C17 C 0.6454(7) 0.8226(7) 0.60778(19) 0.0290(15) Uani 1 1 d . . .
H17 H 0.6046 0.8920 0.6265 0.035 Uiso 1 1 calc R . .
C18 C 0.7755(7) 0.8509(8) 0.5858(2) 0.0353(16) Uani 1 1 d . . .
H18 H 0.8205 0.9401 0.5904 0.042 Uiso 1 1 calc R . .
C19 C 0.4359(6) 0.6571(6) 0.62422(17) 0.0231(14) Uani 1 1 d . . .
C20 C 0.3161(6) 0.5897(7) 0.59810(18) 0.0289(15) Uani 1 1 d . . .
H20 H 0.3273 0.5607 0.5670 0.035 Uiso 1 1 calc R . .
C21 C 0.1816(6) 0.5648(7) 0.61710(18) 0.0290(15) Uani 1 1 d . . .
H21 H 0.1048 0.5161 0.5995 0.035 Uiso 1 1 calc R . .
C22 C 0.1615(6) 0.6130(7) 0.66275(18) 0.0235(14) Uani 1 1 d . . .
C23 C 0.2785(6) 0.6814(7) 0.68890(18) 0.0253(14) Uani 1 1 d . . .
H23 H 0.2641 0.7151 0.7192 0.030 Uiso 1 1 calc R . .
C24 C 0.4159(6) 0.7008(6) 0.67122(17) 0.0203(13) Uani 1 1 d . . .
C25 C 0.0192(6) 0.5862(7) 0.68558(18) 0.0266(15) Uani 1 1 d . . .
C26 C 0.5411(6) 0.7568(7) 0.70510(18) 0.0245(14) Uani 1 1 d . . .

loop_
_atom_site_aniso_label
_atom_site_aniso_U_11
_atom_site_aniso_U_22
_atom_site_aniso_U_33
_atom_site_aniso_U_23
_atom_site_aniso_U_13
_atom_site_aniso_U_12
Y1 0.0162(3) 0.0257(3) 0.0169(2) -0.0016(3) 0.00212(16) -0.0011(3)
N1 0.028(3) 0.046(4) 0.045(3) 0.010(3) 0.011(2) -0.004(3)
N2 0.033(3) 0.046(4) 0.039(3) -0.002(3) 0.016(2) -0.007(3)
O1 0.046(3) 0.035(3) 0.044(2) -0.011(2) 0.025(2) -0.015(2)
O2 0.025(2) 0.056(3) 0.0318(19) -0.015(2) 0.0110(16) -0.017(3)
O3 0.022(2) 0.030(3) 0.028(2) -0.0067(18) 0.0091(16) -0.004(2)
O4 0.046(3) 0.108(5) 0.050(3) -0.034(3) 0.024(2) -0.042(3)
O5 0.039(3) 0.081(4) 0.031(2) -0.016(2) 0.0210(19) -0.016(3)
O6 0.038(3) 0.043(3) 0.027(2) -0.011(2) 0.0057(18) -0.018(2)
O7 0.057(3) 0.035(3) 0.022(2) 0.005(2) 0.0020(19) 0.006(2)
O8 0.017(2) 0.053(3) 0.036(2) 0.016(2) -0.0030(17) 0.003(2)
O9 0.036(3) 0.042(3) 0.036(2) -0.013(2) 0.0016(19) -0.008(2)
C1 0.030(3) 0.025(4) 0.020(3) 0.004(2) 0.007(2) 0.001(3)
C2 0.034(4) 0.051(5) 0.016(3) 0.002(3) 0.003(2) -0.004(3)
C3 0.025(3) 0.053(5) 0.017(3) 0.002(3) -0.008(2) -0.007(3)
C4 0.023(3) 0.027(4) 0.018(3) 0.003(2) 0.004(2) -0.003(3)
C5 0.026(3) 0.020(4) 0.014(2) -0.004(2) 0.003(2) -0.002(3)
C6 0.025(3) 0.032(4) 0.018(3) 0.000(2) 0.003(2) -0.008(3)
C7 0.025(3) 0.032(4) 0.021(3) 0.007(3) 0.002(2) 0.001(3)
C8 0.032(4) 0.036(5) 0.037(3) -0.007(3) 0.011(3) -0.004(3)
C9 0.033(4) 0.039(4) 0.059(4) -0.006(4) 0.007(3) -0.015(4)
C10 0.038(4) 0.049(5) 0.029(3) 0.003(3) 0.010(3) 0.009(4)
C11 0.027(4) 0.032(4) 0.029(3) 0.001(3) 0.005(2) 0.001(3)
C12 0.033(4) 0.039(5) 0.029(3) 0.000(3) 0.010(3) -0.004(4)
C13 0.017(3) 0.029(4) 0.021(3) -0.006(3) 0.004(2) -0.007(3)
C14 0.040(4) 0.049(5) 0.042(4) -0.005(3) 0.018(3) 0.005(4)
C15 0.034(4) 0.029(4) 0.039(3) -0.005(3) 0.011(3) -0.005(3)
C16 0.022(3) 0.027(4) 0.022(3) 0.003(2) 0.004(2) -0.001(3)
C17 0.033(4) 0.026(4) 0.029(3) 0.002(3) 0.007(3) 0.001(3)
C18 0.034(4) 0.033(4) 0.039(3) 0.002(3) 0.008(3) -0.009(4)
C19 0.021(3) 0.025(4) 0.025(3) 0.001(2) 0.008(2) -0.006(3)
C20 0.030(4) 0.038(4) 0.020(3) -0.005(3) 0.005(2) -0.009(3)
C21 0.022(3) 0.040(4) 0.025(3) -0.003(3) 0.001(2) -0.013(3)
C22 0.014(3) 0.026(4) 0.031(3) -0.002(3) 0.006(2) -0.003(3)
C23 0.025(3) 0.028(4) 0.024(3) 0.000(2) 0.006(2) 0.005(3)
C24 0.015(3) 0.020(4) 0.026(3) 0.000(2) 0.001(2) -0.001(3)
C25 0.017(3) 0.039(4) 0.024(3) 0.002(3) 0.000(2) 0.000(3)
C26 0.012(3) 0.033(4) 0.028(3) 0.011(3) -0.002(2) -0.007(3)

loop_
_atom_type_symbol
_atom_type_description
_atom_type_scat_dispersion_real
_atom_type_scat_dispersion_imag
_atom_type_scat_source
C C 0.0033 0.0016 'International Tables Vol C Tables 4.2.6.8 and 6.1.1.4'
H H 0.0000 0.0000 'International Tables Vol C Tables 4.2.6.8 and 6.1.1.4'
N N 0.0061 0.0033 'International Tables Vol C Tables 4.2.6.8 and 6.1.1.4'
O O 0.0106 0.0060 'International Tables Vol C Tables 4.2.6.8 and 6.1.1.4'
Y Y -2.7962 3.5667 'International Tables Vol C Tables 4.2.6.8 and 6.1.1.4'

loop_
_geom_angle_atom_site_label_1
_geom_angle_atom_site_label_2
_geom_angle_atom_site_label_3
_geom_angle
_geom_angle_site_symmetry_1
_geom_angle_site_symmetry_3
O8 Y1 O6 98.80(16) . .
O8 Y1 O7 93.90(16) . 2_656
O6 Y1 O7 147.03(16) . 2_656
O8 Y1 O9 161.53(16) . 2_646
O6 Y1 O9 96.34(16) . 2_646
O7 Y1 O9 78.82(16) 2_656 2_646
O8 Y1 O1 84.36(15) . .
O6 Y1 O1 74.47(14) . .
O7 Y1 O1 76.68(15) 2_656 .
O9 Y1 O1 109.98(15) 2_646 .
O8 Y1 O2 90.20(16) . 1_655
O6 Y1 O2 76.42(15) . 1_655
O7 Y1 O2 134.09(15) 2_656 1_655
O9 Y1 O2 83.11(15) 2_646 1_655
O1 Y1 O2 149.14(14) . 1_655
O8 Y1 O3 80.01(15) . 1_655
O6 Y1 O3 131.35(13) . 1_655
O7 Y1 O3 80.72(14) 2_656 1_655
O9 Y1 O3 82.05(15) 2_646 1_655
O1 Y1 O3 151.48(14) . 1_655
O2 Y1 O3 55.04(14) 1_655 1_655
O8 Y1 C25 87.02(16) . 1_655
O6 Y1 C25 103.94(16) . 1_655
O7 Y1 C25 107.01(17) 2_656 1_655
O9 Y1 C25 79.08(16) 2_646 1_655
O1 Y1 C25 170.86(16) . 1_655
O2 Y1 C25 27.54(15) 1_655 1_655
O3 Y1 C25 27.71(15) 1_655 1_655
O8 Y1 H1W 86.1 . .
O6 Y1 H1W 89.2 . .
O7 Y1 H1W 61.4 2_656 .
O9 Y1 H1W 104.7 2_646 .
O1 Y1 H1W 15.3 . .
O2 Y1 H1W 164.4 1_655 .
O3 Y1 H1W 138.5 1_655 .
C25 Y1 H1W 166.0 1_655 .
C10 N1 C9 115.4(6) . .
C14 N2 C18 117.6(6) . .
Y1 O1 H1W 102.9 . .
Y1 O1 H2W 113.6 . .
H1W O1 H2W 111.9 . .
C25 O2 Y1 91.8(3) . 1_455
C25 O3 Y1 91.4(4) . 1_455
C12 O5 H5 109.5 . .
C13 O6 Y1 157.1(4) . .
C13 O7 Y1 138.5(4) . 2_646
C26 O8 Y1 144.9(4) . .
C26 O9 Y1 120.6(4) . 2_656
C2 C1 C6 118.4(5) . .
C2 C1 C12 123.2(5) . .
C6 C1 C12 118.4(5) . .
C3 C2 C1 120.8(5) . .
C3 C2 H2 119.6 . .
C1 C2 H2 119.6 . .
C2 C3 C4 120.8(5) . .
C2 C3 H3 119.6 . .
C4 C3 H3 119.6 . .
C5 C4 C3 117.8(5) . .
C5 C4 C7 122.4(4) . .
C3 C4 C7 119.9(5) . .
C6 C5 C4 120.8(4) . .
C6 C5 C13 117.0(5) . .
C4 C5 C13 121.9(5) . .
C5 C6 C1 121.2(5) . .
C5 C6 H6 119.4 . .
C1 C6 H6 119.4 . .
C11 C7 C8 116.1(6) . .
C11 C7 C4 123.0(6) . .
C8 C7 C4 120.8(5) . .
C9 C8 C7 120.3(6) . .
C9 C8 H8 119.9 . .
C7 C8 H8 119.9 . .
N1 C9 C8 123.7(7) . .
N1 C9 H9 118.1 . .
C8 C9 H9 118.1 . .
N1 C10 C11 124.8(6) . .
N1 C10 H10 117.6 . .
C11 C10 H10 117.6 . .
C10 C11 C7 119.6(6) . .
C10 C11 H11 120.2 . .
C7 C11 H11 120.2 . .
O4 C12 O5 124.2(6) . .
O4 C12 C1 122.8(5) . .
O5 C12 C1 113.0(5) . .
O6 C13 O7 125.5(5) . .
O6 C13 C5 118.3(5) . .
O7 C13 C5 116.1(5) . .
N2 C14 C15 123.0(6) . .
N2 C14 H14 118.5 . .
C15 C14 H14 118.5 . .
C16 C15 C14 119.6(6) . .
C16 C15 H15 120.2 . .
C14 C15 H15 120.2 . .
C15 C16 C17 117.4(6) . .
C15 C16 C19 122.0(6) . .
C17 C16 C19 120.6(5) . .
C16 C17 C18 119.4(6) . .
C16 C17 H17 120.3 . .
C18 C17 H17 120.3 . .
N2 C18 C17 123.1(6) . .
N2 C18 H18 118.5 . .
C17 C18 H18 118.5 . .
C20 C19 C24 118.1(5) . .
C20 C19 C16 120.3(5) . .
C24 C19 C16 121.5(5) . .
C21 C20 C19 121.7(5) . .
C21 C20 H20 119.1 . .
C19 C20 H20 119.1 . .
C20 C21 C22 119.6(5) . .
C20 C21 H21 120.2 . .
C22 C21 H21 120.2 . .
C23 C22 C21 119.3(5) . .
C23 C22 C25 118.7(5) . .
C21 C22 C25 121.9(5) . .
C24 C23 C22 121.7(5) . .
C24 C23 H23 119.2 . .
C22 C23 H23 119.2 . .
C23 C24 C19 119.5(5) . .
C23 C24 C26 117.0(5) . .
C19 C24 C26 123.3(5) . .
O2 C25 O3 120.9(5) . .
O2 C25 C22 120.0(5) . .
O3 C25 C22 119.1(5) . .
O2 C25 Y1 60.7(3) . 1_455
O3 C25 Y1 60.9(3) . 1_455
C22 C25 Y1 169.4(4) . 1_455
O9 C26 O8 123.2(5) . .
O9 C26 C24 118.6(5) . .
O8 C26 C24 118.0(6) . .

loop_
_geom_bond_atom_site_label_1
_geom_bond_atom_site_label_2
_geom_bond_distance
_geom_bond_site_symmetry_2
Y1 O8 2.225(4) .
Y1 O6 2.226(4) .
Y1 O7 2.266(4) 2_656
Y1 O9 2.304(4) 2_646
Y1 O1 2.350(4) .
Y1 O2 2.365(3) 1_655
Y1 O3 2.370(4) 1_655
Y1 C25 2.710(6) 1_655
Y1 H1W 2.6000 .
N1 C10 1.332(8) .
N1 C9 1.339(8) .
N2 C14 1.325(9) .
N2 C18 1.330(8) .
O1 H1W 0.7049 .
O1 H2W 0.8495 .
O2 C25 1.254(7) .
O2 Y1 2.365(3) 1_455
O3 C25 1.261(6) .
O3 Y1 2.370(4) 1_455
O4 C12 1.194(7) .
O5 C12 1.296(6) .
O5 H5 0.8200 .
O6 C13 1.240(7) .
O7 C13 1.242(7) .
O7 Y1 2.266(4) 2_646
O8 C26 1.266(7) .
O9 C26 1.231(7) .
O9 Y1 2.304(4) 2_656
C1 C2 1.386(8) .
C1 C6 1.394(6) .
C1 C12 1.505(8) .
C2 C3 1.385(8) .
C2 H2 0.9300 .
C3 C4 1.406(6) .
C3 H3 0.9300 .
C4 C5 1.398(7) .
C4 C7 1.490(7) .
C5 C6 1.376(7) .
C5 C13 1.509(6) .
C6 H6 0.9300 .
C7 C11 1.384(8) .
C7 C8 1.388(8) .
C8 C9 1.379(8) .
C8 H8 0.9300 .
C9 H9 0.9300 .
C10 C11 1.380(8) .
C10 H10 0.9300 .
C11 H11 0.9300 .
C14 C15 1.398(8) .
C14 H14 0.9300 .
C15 C16 1.374(8) .
C15 H15 0.9300 .
C16 C17 1.388(8) .
C16 C19 1.494(7) .
C17 C18 1.390(8) .
C17 H17 0.9300 .
C18 H18 0.9300 .
C19 C20 1.395(8) .
C19 C24 1.413(7) .
C20 C21 1.378(7) .
C20 H20 0.9300 .
C21 C22 1.390(7) .
C21 H21 0.9300 .
C22 C23 1.382(8) .
C22 C25 1.496(7) .
C23 C24 1.377(7) .
C23 H23 0.9300 .
C24 C26 1.500(7) .
C25 Y1 2.710(6) 1_455

loop_
_geom_hbond_atom_site_label_D
_geom_hbond_atom_site_label_H
_geom_hbond_atom_site_label_A
_geom_hbond_distance_DH
_geom_hbond_distance_HA
_geom_hbond_distance_DA
_geom_hbond_angle_DHA
_geom_hbond_site_symmetry_A
O5 H5 N2 0.82 1.83 2.652(7) 177.1 3_766
O1 H2W O3 0.85 1.99 2.844(6) 179.3 2_546
O1 H1W O7 0.70 2.50 2.864(6) 114.5 2_656
O1 H1W N1 0.70 2.35 2.788(6) 122.1 2_556

loop_
_geom_torsion_atom_site_label_1
_geom_torsion_atom_site_label_2
_geom_torsion_atom_site_label_3
_geom_torsion_atom_site_label_4
_geom_torsion
_geom_torsion_site_symmetry_1
_geom_torsion_site_symmetry_2
_geom_torsion_site_symmetry_3
_geom_torsion_site_symmetry_4
O8 Y1 O6 C13 152.9(10) . . . .
O7 Y1 O6 C13 -95.7(10) 2_656 . . .
O9 Y1 O6 C13 -16.5(10) 2_646 . . .
O1 Y1 O6 C13 -125.5(10) . . . .
O2 Y1 O6 C13 64.9(10) 1_655 . . .
O3 Y1 O6 C13 68.5(10) 1_655 . . .
C25 Y1 O6 C13 63.8(10) 1_655 . . .
O6 Y1 O8 C26 70.9(7) . . . .
O7 Y1 O8 C26 -78.6(7) 2_656 . . .
O9 Y1 O8 C26 -144.4(6) 2_646 . . .
O1 Y1 O8 C26 -2.4(7) . . . .
O2 Y1 O8 C26 147.2(7) 1_655 . . .
O3 Y1 O8 C26 -158.5(7) 1_655 . . .
C25 Y1 O8 C26 174.5(7) 1_655 . . .
C6 C1 C2 C3 -2.5(10) . . . .
C12 C1 C2 C3 178.8(6) . . . .
C1 C2 C3 C4 -0.8(10) . . . .
C2 C3 C4 C5 2.0(9) . . . .
C2 C3 C4 C7 -177.2(6) . . . .
C3 C4 C5 C6 0.1(9) . . . .
C7 C4 C5 C6 179.4(6) . . . .
C3 C4 C5 C13 -173.6(6) . . . .
C7 C4 C5 C13 5.6(9) . . . .
C4 C5 C6 C1 -3.6(9) . . . .
C13 C5 C6 C1 170.5(6) . . . .
C2 C1 C6 C5 4.7(9) . . . .
C12 C1 C6 C5 -176.5(6) . . . .
C5 C4 C7 C11 46.0(8) . . . .
C3 C4 C7 C11 -134.8(6) . . . .
C5 C4 C7 C8 -134.4(6) . . . .
C3 C4 C7 C8 44.9(8) . . . .
C11 C7 C8 C9 -3.2(9) . . . .
C4 C7 C8 C9 177.1(5) . . . .
C10 N1 C9 C8 -0.9(10) . . . .
C7 C8 C9 N1 3.5(10) . . . .
C9 N1 C10 C11 -1.7(9) . . . .
N1 C10 C11 C7 1.8(9) . . . .
C8 C7 C11 C10 0.8(8) . . . .
C4 C7 C11 C10 -179.5(5) . . . .
C2 C1 C12 O4 159.6(7) . . . .
C6 C1 C12 O4 -19.1(10) . . . .
C2 C1 C12 O5 -20.4(9) . . . .
C6 C1 C12 O5 160.9(6) . . . .
Y1 O6 C13 O7 63.9(12) . . . .
Y1 O6 C13 C5 -113.2(9) . . . .
Y1 O7 C13 O6 -3.7(10) 2_646 . . .
Y1 O7 C13 C5 173.5(4) 2_646 . . .
C6 C5 C13 O6 74.2(7) . . . .
C4 C5 C13 O6 -111.8(7) . . . .
C6 C5 C13 O7 -103.2(6) . . . .
C4 C5 C13 O7 70.8(7) . . . .
C18 N2 C14 C15 -2.0(10) . . . .
N2 C14 C15 C16 -0.1(10) . . . .
C14 C15 C16 C17 2.2(8) . . . .
C14 C15 C16 C19 179.0(5) . . . .
C15 C16 C17 C18 -2.3(8) . . . .
C19 C16 C17 C18 -179.2(5) . . . .
C14 N2 C18 C17 1.8(9) . . . .
C16 C17 C18 N2 0.4(9) . . . .
C15 C16 C19 C20 -42.0(8) . . . .
C17 C16 C19 C20 134.7(6) . . . .
C15 C16 C19 C24 142.0(6) . . . .
C17 C16 C19 C24 -41.2(8) . . . .
C24 C19 C20 C21 -0.3(9) . . . .
C16 C19 C20 C21 -176.5(6) . . . .
C19 C20 C21 C22 2.7(10) . . . .
C20 C21 C22 C23 -2.0(9) . . . .
C20 C21 C22 C25 -178.6(6) . . . .
C21 C22 C23 C24 -1.2(9) . . . .
C25 C22 C23 C24 175.6(5) . . . .
C22 C23 C24 C19 3.5(9) . . . .
C22 C23 C24 C26 -171.3(6) . . . .
C20 C19 C24 C23 -2.7(9) . . . .
C16 C19 C24 C23 173.3(5) . . . .
C20 C19 C24 C26 171.8(6) . . . .
C16 C19 C24 C26 -12.2(9) . . . .
Y1 O2 C25 O3 -9.9(6) 1_455 . . .
Y1 O2 C25 C22 167.8(5) 1_455 . . .
Y1 O3 C25 O2 9.9(6) 1_455 . . .
Y1 O3 C25 C22 -167.8(5) 1_455 . . .
C23 C22 C25 O2 -160.9(6) . . . .
C21 C22 C25 O2 15.7(9) . . . .
C23 C22 C25 O3 16.9(9) . . . .
C21 C22 C25 O3 -166.5(6) . . . .
C23 C22 C25 Y1 -70(2) . . . 1_455
C21 C22 C25 Y1 106(2) . . . 1_455
Y1 O9 C26 O8 26.8(8) 2_656 . . .
Y1 O9 C26 C24 -157.6(4) 2_656 . . .
Y1 O8 C26 O9 97.1(8) . . . .
Y1 O8 C26 C24 -78.6(8) . . . .
C23 C24 C26 O9 -45.2(8) . . . .
C19 C24 C26 O9 140.2(6) . . . .
C23 C24 C26 O8 130.7(6) . . . .
C19 C24 C26 O8 -44.0(8) . . . .
